data_7247914
loop_
_publ_author_name
'Turner, Gemma F.'
'Stapleton, Nicholas'
'Brookes, James'
'Spagnoli, Dino'
'Sussardi, Alif N.'
'Jones, Anita C.'
'McGonigal, Paul R.'
'Moggach, Stephen A.'

_publ_section_title
;
 The crystal structure of hexaphenylbenzene under high hydrostatic
 pressure
;
_journal_issue 4
_journal_name_full CrystEngComm
_journal_page_first 459
_journal_page_last 467
_journal_paper_doi 10.1039/D3CE01122D
_journal_volume 26
_journal_year 2024
_chemical_formula_moiety 'C42 H30'
_chemical_formula_sum 'C42 H30'
_chemical_formula_weight 534.66
_chemical_name_common C6Ph6
_chemical_name_systematic Hexaphenylbenzene
_space_group_crystal_system orthorhombic
_space_group_IT_number 33
_space_group_name_Hall 'P 2c -2n'
_space_group_name_H-M_alt 'P n a 21'
_atom_sites_solution_hydrogens geom
_atom_sites_solution_primary dual
_audit_creation_date 2021-03-31
_audit_creation_method
;
Olex2 1.3
(compiled 2020.11.12 svn.r5f609507 for OlexSys, GUI svn.r6272)
;
_audit_update_record
;
2023-11-08 deposited with the CCDC.	2023-12-21 downloaded from the CCDC.
;
_cell_angle_alpha 90
_cell_angle_beta 90
_cell_angle_gamma 90
_cell_formula_units_Z 4
_cell_length_a 12.1790(17)
_cell_length_b 11.8019(17)
_cell_length_c 20.61(3)
_cell_measurement_pressure 220000
_cell_measurement_reflns_used 1869
_cell_measurement_temperature 298.0
_cell_measurement_theta_max 19.7740
_cell_measurement_theta_min 3.4400
_cell_volume 2962(4)
_computing_cell_refinement 'CrysAlisPro 1.171.39.46 (Rigaku OD, 2018)'
_computing_data_collection 'CrysAlisPro 1.171.39.46 (Rigaku OD, 2018)'
_computing_data_reduction 'CrysAlisPro 1.171.39.46 (Rigaku OD, 2018)'
_computing_molecular_graphics 'Olex2 1.3 (Dolomanov et al., 2009)'
_computing_publication_material 'Olex2 1.3 (Dolomanov et al., 2009)'
_computing_structure_refinement 'XL  (Sheldrick, 2008)'
_computing_structure_solution 'SHELXT  (Sheldrick, 2015)'
_diffrn_ambient_pressure 220000
_diffrn_ambient_temperature 298.0
_diffrn_detector 'Hybrid photon'
_diffrn_detector_type HyPix-6000HE
_diffrn_measured_fraction_theta_full 0.470
_diffrn_measured_fraction_theta_max 0.471
_diffrn_measurement_details
;
List of Runs (angles in degrees, time in seconds):

  # Type    Start    End  Width  t~exp~   \w     \q     \k     \f   Frames
#--------------------------------------------------------------------------
  1  \w    -22.00   3.00   0.50   60.00    --   17.95  15.00   0.00   50
  2  \w    -14.00  12.00   0.50   60.00    --  -18.26  15.00   0.00   52
  3  \w    -36.00 -16.00   0.50   60.00    --   17.95  38.00  30.00   40
  4  \w    -15.00  10.00   0.50   60.00    --   17.95  82.00 -29.00   50
  5  \w    -32.00  -5.00   0.50   60.00    --   17.95 114.00 -45.00   54
  6  \w    -36.00 -10.00   0.50   60.00    --  -18.26  77.00 -30.00   52
  7  \w    -32.00  -7.00   0.50   60.00    --   17.95 -15.00-169.00   50
  8  \w    -32.00  -7.00   0.50   60.00    --  -18.26 -15.00-169.00   50
  9  \w     -3.00  25.00   0.50   60.00    --  -18.26 -19.00-180.00   56
 10  \w      8.00  42.00   0.50   60.00    --  -18.26 -38.00-180.00   68
 11  \w     25.00  51.00   0.50   60.00    --   17.95-112.00  42.00   52
 12  \w     -4.00  18.00   0.50   60.00    --  -18.26 -57.00  30.00   44
 13  \w    -53.00 -28.00   0.50   60.00    --   17.95 112.00 135.00   50
 14  \w    -99.00 -71.00   0.50   60.00    --  -18.26-178.00 -90.00   56
;
_diffrn_measurement_device 'four-circle diffractometer'
_diffrn_measurement_device_type 'Rigaku Synergy-S'
_diffrn_measurement_method '\w scans'
_diffrn_orient_matrix_type 'CrysAlisPro convention (1999,Acta A55,543-557)'
_diffrn_orient_matrix_UB_11 -0.0011338000
_diffrn_orient_matrix_UB_12 -0.0011758000
_diffrn_orient_matrix_UB_13 -0.0342078000
_diffrn_orient_matrix_UB_21 -0.0572963000
_diffrn_orient_matrix_UB_22 0.0117146000
_diffrn_orient_matrix_UB_23 0.0005520000
_diffrn_orient_matrix_UB_31 0.0113494000
_diffrn_orient_matrix_UB_32 0.0590860000
_diffrn_orient_matrix_UB_33 -0.0008716000
_diffrn_radiation_monochromator mirror
_diffrn_radiation_probe x-ray
_diffrn_radiation_type 'Mo K\a'
_diffrn_radiation_wavelength 0.71073
_diffrn_reflns_av_R_equivalents 0.1187
_diffrn_reflns_av_unetI/netI 0.0975
_diffrn_reflns_Laue_measured_fraction_full 0.470
_diffrn_reflns_Laue_measured_fraction_max 0.471
_diffrn_reflns_limit_h_max 11
_diffrn_reflns_limit_h_min -11
_diffrn_reflns_limit_k_max 10
_diffrn_reflns_limit_k_min -11
_diffrn_reflns_limit_l_max 7
_diffrn_reflns_limit_l_min -7
_diffrn_reflns_number 6996
_diffrn_reflns_point_group_measured_fraction_full 0.442
_diffrn_reflns_point_group_measured_fraction_max 0.442
_diffrn_reflns_theta_full 19.761
_diffrn_reflns_theta_max 19.761
_diffrn_reflns_theta_min 3.346
_diffrn_source 'micro-focus sealed X-ray tube'
_diffrn_source_type 'PhotonJet (Mo) X-ray Source'
_diffrn_standards_number 0
_exptl_absorpt_coefficient_mu 0.068
_exptl_absorpt_correction_T_max 1.00000
_exptl_absorpt_correction_T_min 0.32938
_exptl_absorpt_correction_type multi-scan
_exptl_absorpt_process_details
;
CrysAlisPro 1.171.39.46 (Rigaku Oxford Diffraction, 2018)
Empirical absorption correction using spherical harmonics,
 implemented in SCALE3 ABSPACK scaling algorithm.
;
_exptl_crystal_colour 'clear colourless'
_exptl_crystal_colour_lustre clear
_exptl_crystal_colour_primary colourless
_exptl_crystal_density_diffrn 1.199
_exptl_crystal_description plate
_exptl_crystal_F_000 1128
_exptl_crystal_size_max 0.26
_exptl_crystal_size_mid 0.17
_exptl_crystal_size_min 0.03
_refine_diff_density_max 0.239
_refine_diff_density_min -0.228
_refine_diff_density_rms 0.053
_refine_ls_abs_structure_details
;
 Flack x determined using 258 quotients [(I+)-(I-)]/[(I+)+(I-)]
 (Parsons, Flack and Wagner, Acta Cryst. B69 (2013) 249-259).
;
_refine_ls_abs_structure_Flack -10.0(10)
_refine_ls_extinction_method none
_refine_ls_goodness_of_fit_ref 1.358
_refine_ls_hydrogen_treatment constr
_refine_ls_matrix_type full
_refine_ls_number_parameters 85
_refine_ls_number_reflns 1183
_refine_ls_number_restraints 53
_refine_ls_restrained_S_all 1.343
_refine_ls_R_factor_all 0.1709
_refine_ls_R_factor_gt 0.1160
_refine_ls_shift/su_max 0.000
_refine_ls_shift/su_mean 0.000
_refine_ls_structure_factor_coef Fsqd
_refine_ls_weighting_details 'w=1/[\s^2^(Fo^2^)+(0.2000P)^2^] where P=(Fo^2^+2Fc^2^)/3'
_refine_ls_weighting_scheme calc
_refine_ls_wR_factor_gt 0.3033
_refine_ls_wR_factor_ref 0.3662
_reflns_Friedel_coverage 0.809
_reflns_Friedel_fraction_full 0.411
_reflns_Friedel_fraction_max 0.411
_reflns_number_gt 789
_reflns_number_total 1183
_reflns_threshold_expression 'I > 2\s(I)'
_cod_data_source_file d3ce01122d2.cif
_cod_data_source_block C6Ph6_022GPa
_cod_depositor_comments 'Adding full bibliography for 7247910--7247915.cif.'
_cod_original_cell_volume 2963(4)
_cod_database_code 7247914
_chemical_oxdiff_formula 'C42 H30'
_chemical_oxdiff_usercomment 'Hexphenylbenzene at 0.22 GPa in MiTeGen LVCO-5 Cryo Oil.'
_shelx_estimated_absorpt_t_max 0.998
_shelx_estimated_absorpt_t_min 0.983
_reflns_odcompleteness_completeness 29.10
_reflns_odcompleteness_iscentric 1
_reflns_odcompleteness_theta 23.21
_olex2_refinement_description
;
1. Fixed Uiso
 At 1.2 times of:
  All C(H) groups
2. Restrained distances
 C37-C5
 2.508 with sigma of 0.01
 C1-C12
 2.512 with sigma of 0.02
 C3-C20
 2.488 with sigma of 0.02
 C6-C7
 2.478 with sigma of 0.02
 C7-C2
 2.513 with sigma of 0.02
 C4-C30
 2.499 with sigma of 0.02
 C1-C13
 2.52 with sigma of 0.02
 C2-C14
 2.478 with sigma of 0.02
 C13-C3
 2.476 with sigma of 0.02
 C2-C19
 2.519 with sigma of 0.02
 C19-C4
 2.504 with sigma of 0.02
 C5-C36
 2.474 with sigma of 0.02
 C3-C25
 2.478 with sigma of 0.02
 C26-C4
 2.485 with sigma of 0.02
 C25-C5
 2.515 with sigma of 0.02
 C24-C3
 2.51 with sigma of 0.02
 C31-C4
 2.494 with sigma of 0.02
 C18-C2
 2.484 with sigma of 0.02
 C31-C6
 2.479 with sigma of 0.02
 C8-C1
 2.474 with sigma of 0.02
 C5-C37
 2.508 with sigma of 0.02
 C37-C1
 2.5 with sigma of 0.02
 C38-C6
 2.497 with sigma of 0.02
 C6-C42
 2.515 with sigma of 0.02
 C32-C5
 2.478 with sigma of 0.02
3. Restrained planarity
 C6, C1, C2, C5, C3, C4, C37, C7, C19, C13, C25, C31
 with sigma of 0.1
 C31, C34, C32, C33, C36, C35
 with sigma of 0.1
 C7, C8, C10, C9, C12, C11
 with sigma of 0.1
 C19, C20, C21, C23, C24, C22
 with sigma of 0.1
 C37, C42, C40, C39, C38, C41
 with sigma of 0.1
 C25, C30, C26, C29, C28, C27
 with sigma of 0.1
 C13, C14, C18, C15, C16, C17
 with sigma of 0.1
4.a Aromatic/amide H refined with riding coordinates:
 C38(H38), C39(H39), C40(H40), C41(H41), C42(H42), C30(H30), C29(H29),
 C28(H28), C27(H27), C26(H26), C20(H20), C21(H21), C22(H22), C23(H23), C24(H24),
  C18(H18), C17(H17), C16(H16), C15(H15), C14(H14), C36(H36), C35(H35),
 C34(H34), C33(H33), C32(H32), C12(H12), C11(H11), C10(H10), C9(H9), C8(H8)
4.b Fitted hexagon refined as free rotating group:
 C37(C38,C39,C40,C41,C42), C25(C30,C29,C28,C27,C26), C6(C5,C4,C3,C2,C1),
 C19(C20,C21,C22,C23,C24), C13(C18,C17,C16,C15,C14), C31(C36,C35,C34,C33,C32),
 C7(C12,C11,C10,C9,C8)
;
_olex2_exptl_crystal_mounting_method
'Loaded in a Merrill-Bassett diamond anvil cell in a PTM of MiTeGen LVCO-5 Cryo Oil.'
_olex2_submission_special_instructions 'No special instructions were received'
_oxdiff_exptl_absorpt_empirical_details
;
Empirical correction (ABSPACK) includes:
- Absorption correction using spherical harmonics
- Frame scaling
;
_oxdiff_exptl_absorpt_empirical_full_max 3.976
_oxdiff_exptl_absorpt_empirical_full_min 0.570

loop_
_space_group_symop_operation_xyz
'x, y, z'
'-x, -y, z+1/2'
'x+1/2, -y+1/2, z'
'-x+1/2, y+1/2, z+1/2'

loop_
_atom_site_label
_atom_site_type_symbol
_atom_site_fract_x
_atom_site_fract_y
_atom_site_fract_z
_atom_site_U_iso_or_equiv
_atom_site_adp_type
_atom_site_occupancy
_atom_site_site_symmetry_order
_atom_site_calc_flag
_atom_site_refinement_flags_posn
_atom_site_refinement_flags_adp
_atom_site_refinement_flags_occupancy
_atom_site_disorder_assembly
_atom_site_disorder_group
C37 C 0.3496(10) 0.2794(8) 0.4690(12) 0.052(6) Uiso 1 1 d DG . . . .
C38 C 0.2750(9) 0.2013(10) 0.4446(15) 0.071(8) Uiso 1 1 d DG . . . .
H38 H 0.202472 0.222548 0.437286 0.086 Uiso 1 1 calc R U . . .
C39 C 0.3086(11) 0.0913(11) 0.4310(17) 0.068(8) Uiso 1 1 d G . . . .
H39 H 0.258680 0.038949 0.414600 0.081 Uiso 1 1 calc R U . . .
C40 C 0.4170(11) 0.0594(10) 0.442(2) 0.082(9) Uiso 1 1 d G . . . .
H40 H 0.439499 -0.014171 0.432732 0.099 Uiso 1 1 calc R U . . .
C41 C 0.4916(9) 0.1376(12) 0.466(2) 0.071(8) Uiso 1 1 d G . . . .
H41 H 0.564111 0.116308 0.473551 0.085 Uiso 1 1 calc R U . . .
C42 C 0.4580(10) 0.2476(10) 0.4799(15) 0.072(7) Uiso 1 1 d DG . . . .
H42 H 0.507905 0.299908 0.496238 0.086 Uiso 1 1 calc R U . . .
C25 C 0.2622(11) 0.6793(12) 0.4046(10) 0.063(8) Uiso 1 1 d DG . . . .
C30 C 0.3603(9) 0.7277(14) 0.3841(12) 0.085(9) Uiso 1 1 d DG . . . .
H30 H 0.426589 0.702809 0.401362 0.102 Uiso 1 1 calc R U . . .
C29 C 0.3592(10) 0.8133(15) 0.3378(14) 0.081(9) Uiso 1 1 d G . . . .
H29 H 0.424864 0.845667 0.324048 0.097 Uiso 1 1 calc R U . . .
C28 C 0.2601(14) 0.8505(14) 0.3120(13) 0.088(9) Uiso 1 1 d G . . . .
H28 H 0.259450 0.907733 0.280999 0.106 Uiso 1 1 calc R U . . .
C27 C 0.1621(11) 0.8021(15) 0.3325(13) 0.080(8) Uiso 1 1 d G . . . .
H27 H 0.095759 0.826939 0.315263 0.095 Uiso 1 1 calc R U . . .
C26 C 0.1631(9) 0.7165(13) 0.3788(12) 0.060(7) Uiso 1 1 d DG . . . .
H26 H 0.097481 0.684080 0.392577 0.072 Uiso 1 1 calc R U . . .
C6 C 0.3092(9) 0.3974(6) 0.4872(3) 0.041(6) Uiso 1 1 d DG . . . .
C5 C 0.3055(9) 0.4809(9) 0.4397(3) 0.061(7) Uiso 1 1 d DG . . . .
C4 C 0.2617(10) 0.5868(8) 0.4540(6) 0.054(7) Uiso 1 1 d DG . . . .
C3 C 0.2218(9) 0.6091(7) 0.5159(7) 0.061(7) Uiso 1 1 d DG . . . .
C2 C 0.2256(10) 0.5257(9) 0.5634(5) 0.060(7) Uiso 1 1 d DG . . . .
C1 C 0.2693(10) 0.4198(8) 0.5491(3) 0.055(7) Uiso 1 1 d DG . . . .
C19 C 0.1822(9) 0.7280(9) 0.5330(14) 0.057(7) Uiso 1 1 d DG . . . .
C20 C 0.2580(8) 0.8117(11) 0.5488(17) 0.052(7) Uiso 1 1 d DG . . . .
H20 H 0.332370 0.794162 0.550960 0.063 Uiso 1 1 calc R U . . .
C21 C 0.2227(11) 0.9215(10) 0.5612(18) 0.071(8) Uiso 1 1 d G . . . .
H21 H 0.273369 0.977530 0.571699 0.086 Uiso 1 1 calc R U . . .
C22 C 0.1115(11) 0.9477(9) 0.558(2) 0.093(10) Uiso 1 1 d G . . . .
H22 H 0.087881 1.021243 0.566189 0.111 Uiso 1 1 calc R U . . .
C23 C 0.0357(8) 0.8641(11) 0.542(2) 0.079(9) Uiso 1 1 d G . . . .
H23 H -0.038606 0.881589 0.539938 0.095 Uiso 1 1 calc R U . . .
C24 C 0.0711(9) 0.7542(10) 0.5297(18) 0.064(7) Uiso 1 1 d DG . . . .
H24 H 0.020393 0.698220 0.519199 0.076 Uiso 1 1 calc R U . . .
C13 C 0.1800(13) 0.5534(13) 0.6286(8) 0.065(7) Uiso 1 1 d DG . . . .
C18 C 0.0688(12) 0.5349(13) 0.6396(10) 0.122(12) Uiso 1 1 d DG . . . .
H18 H 0.025226 0.504152 0.606967 0.147 Uiso 1 1 calc R U . . .
C17 C 0.0228(13) 0.5622(15) 0.6993(12) 0.120(12) Uiso 1 1 d G . . . .
H17 H -0.051627 0.549740 0.706597 0.143 Uiso 1 1 calc R U . . .
C16 C 0.088(2) 0.6081(18) 0.7480(9) 0.137(15) Uiso 1 1 d G . . . .
H16 H 0.057069 0.626341 0.787965 0.165 Uiso 1 1 calc R U . . .
C15 C 0.1990(19) 0.6266(17) 0.7371(9) 0.123(13) Uiso 1 1 d G . . . .
H15 H 0.242618 0.657356 0.769704 0.147 Uiso 1 1 calc R U . . .
C14 C 0.2451(12) 0.5993(14) 0.6774(10) 0.091(10) Uiso 1 1 d DG . . . .
H14 H 0.319473 0.611768 0.670074 0.109 Uiso 1 1 calc R U . . .
C31 C 0.3475(12) 0.4549(13) 0.3739(8) 0.059(7) Uiso 1 1 d DG . . . .
C36 C 0.4607(11) 0.4544(13) 0.3654(9) 0.100(10) Uiso 1 1 d DG . . . .
H36 H 0.506828 0.469014 0.400309 0.120 Uiso 1 1 calc R U . . .
C35 C 0.5049(11) 0.4320(13) 0.3045(11) 0.106(10) Uiso 1 1 d G . . . .
H35 H 0.580623 0.431592 0.298775 0.127 Uiso 1 1 calc R U . . .
C34 C 0.4359(18) 0.4101(15) 0.2523(9) 0.114(12) Uiso 1 1 d G . . . .
H34 H 0.465480 0.395098 0.211573 0.136 Uiso 1 1 calc R U . . .
C33 C 0.3227(16) 0.4107(15) 0.2609(8) 0.108(11) Uiso 1 1 d G . . . .
H33 H 0.276542 0.396026 0.225905 0.129 Uiso 1 1 calc R U . . .
C32 C 0.2785(10) 0.4331(13) 0.3217(9) 0.091(10) Uiso 1 1 d DG . . . .
H32 H 0.202745 0.433448 0.327440 0.109 Uiso 1 1 calc R U . . .
C7 C 0.2776(11) 0.3314(12) 0.6008(9) 0.057(7) Uiso 1 1 d DG . . . .
C12 C 0.1860(10) 0.2682(13) 0.6183(11) 0.072(8) Uiso 1 1 d DG . . . .
H12 H 0.118433 0.282708 0.598944 0.087 Uiso 1 1 calc R U . . .
C11 C 0.1953(13) 0.1835(14) 0.6648(14) 0.086(9) Uiso 1 1 d G . . . .
H11 H 0.133946 0.141208 0.676539 0.103 Uiso 1 1 calc R U . . .
C10 C 0.2962(16) 0.1618(14) 0.6937(12) 0.087(9) Uiso 1 1 d G . . . .
H10 H 0.302415 0.105112 0.724840 0.104 Uiso 1 1 calc R U . . .
C9 C 0.3878(12) 0.2250(14) 0.6762(11) 0.094(10) Uiso 1 1 d G . . . .
H9 H 0.455373 0.210517 0.695546 0.113 Uiso 1 1 calc R U . . .
C8 C 0.3785(9) 0.3098(13) 0.6297(11) 0.063(7) Uiso 1 1 d DG . . . .
H8 H 0.439862 0.352019 0.617950 0.075 Uiso 1 1 calc R U . . .

loop_
_atom_type_symbol
_atom_type_description
_atom_type_scat_dispersion_real
_atom_type_scat_dispersion_imag
_atom_type_scat_source
C C 0.0033 0.0016 'International Tables Vol C Tables 4.2.6.8 and 6.1.1.4'
H H 0.0000 0.0000 'International Tables Vol C Tables 4.2.6.8 and 6.1.1.4'

loop_
_geom_angle_atom_site_label_1
_geom_angle_atom_site_label_2
_geom_angle_atom_site_label_3
_geom_angle
_geom_angle_site_symmetry_1
_geom_angle_site_symmetry_3
_geom_angle_publ_flag
C38 C37 C42 120.0 . . ?
C38 C37 C6 119.0(8) . . ?
C42 C37 C6 120.9(8) . . ?
C37 C38 H38 120.0 . . ?
C39 C38 C37 120.0 . . ?
C39 C38 H38 120.0 . . ?
C38 C39 H39 120.0 . . ?
C40 C39 C38 120.0 . . ?
C40 C39 H39 120.0 . . ?
C39 C40 H40 120.0 . . ?
C41 C40 C39 120.0 . . ?
C41 C40 H40 120.0 . . ?
C40 C41 H41 120.0 . . ?
C40 C41 C42 120.0 . . ?
C42 C41 H41 120.0 . . ?
C37 C42 H42 120.0 . . ?
C41 C42 C37 120.0 . . ?
C41 C42 H42 120.0 . . ?
C30 C25 C26 120.0 . . ?
C30 C25 C4 120.8(9) . . ?
C26 C25 C4 119.2(9) . . ?
C25 C30 H30 120.0 . . ?
C25 C30 C29 120.0 . . ?
C29 C30 H30 120.0 . . ?
C30 C29 H29 120.0 . . ?
C28 C29 C30 120.0 . . ?
C28 C29 H29 120.0 . . ?
C29 C28 H28 120.0 . . ?
C29 C28 C27 120.0 . . ?
C27 C28 H28 120.0 . . ?
C28 C27 H27 120.0 . . ?
C28 C27 C26 120.0 . . ?
C26 C27 H27 120.0 . . ?
C25 C26 H26 120.0 . . ?
C27 C26 C25 120.0 . . ?
C27 C26 H26 120.0 . . ?
C5 C6 C37 119.0(9) . . ?
C5 C6 C1 120.0 . . ?
C1 C6 C37 120.8(9) . . ?
C6 C5 C4 120.0 . . ?
C6 C5 C31 119.1(9) . . ?
C4 C5 C31 120.9(9) . . ?
C5 C4 C25 120.7(9) . . ?
C3 C4 C25 119.2(9) . . ?
C3 C4 C5 120.0 . . ?
C4 C3 C2 120.0 . . ?
C4 C3 C19 119.9(11) . . ?
C2 C3 C19 120.0(11) . . ?
C3 C2 C1 120.0 . . ?
C3 C2 C13 117.8(9) . . ?
C1 C2 C13 122.1(9) . . ?
C6 C1 C7 119.8(9) . . ?
C2 C1 C6 120.0 . . ?
C2 C1 C7 120.1(9) . . ?
C20 C19 C3 119.9(8) . . ?
C20 C19 C24 120.0 . . ?
C24 C19 C3 120.1(8) . . ?
C19 C20 H20 120.0 . . ?
C21 C20 C19 120.0 . . ?
C21 C20 H20 120.0 . . ?
C20 C21 H21 120.0 . . ?
C22 C21 C20 120.0 . . ?
C22 C21 H21 120.0 . . ?
C21 C22 H22 120.0 . . ?
C21 C22 C23 120.0 . . ?
C23 C22 H22 120.0 . . ?
C22 C23 H23 120.0 . . ?
C24 C23 C22 120.0 . . ?
C24 C23 H23 120.0 . . ?
C19 C24 H24 120.0 . . ?
C23 C24 C19 120.0 . . ?
C23 C24 H24 120.0 . . ?
C18 C13 C2 118.3(11) . . ?
C18 C13 C14 120.0 . . ?
C14 C13 C2 121.7(11) . . ?
C13 C18 H18 120.0 . . ?
C17 C18 C13 120.0 . . ?
C17 C18 H18 120.0 . . ?
C18 C17 H17 120.0 . . ?
C18 C17 C16 120.0 . . ?
C16 C17 H17 120.0 . . ?
C17 C16 H16 120.0 . . ?
C15 C16 C17 120.0 . . ?
C15 C16 H16 120.0 . . ?
C16 C15 H15 120.0 . . ?
C16 C15 C14 120.0 . . ?
C14 C15 H15 120.0 . . ?
C13 C14 H14 120.0 . . ?
C15 C14 C13 120.0 . . ?
C15 C14 H14 120.0 . . ?
C36 C31 C5 117.4(11) . . ?
C36 C31 C32 120.0 . . ?
C32 C31 C5 122.6(11) . . ?
C31 C36 H36 120.0 . . ?
C31 C36 C35 120.0 . . ?
C35 C36 H36 120.0 . . ?
C36 C35 H35 120.0 . . ?
C34 C35 C36 120.0 . . ?
C34 C35 H35 120.0 . . ?
C35 C34 H34 120.0 . . ?
C33 C34 C35 120.0 . . ?
C33 C34 H34 120.0 . . ?
C34 C33 H33 120.0 . . ?
C34 C33 C32 120.0 . . ?
C32 C33 H33 120.0 . . ?
C31 C32 H32 120.0 . . ?
C33 C32 C31 120.0 . . ?
C33 C32 H32 120.0 . . ?
C12 C7 C1 120.4(9) . . ?
C12 C7 C8 120.0 . . ?
C8 C7 C1 119.6(9) . . ?
C7 C12 H12 120.0 . . ?
C7 C12 C11 120.0 . . ?
C11 C12 H12 120.0 . . ?
C12 C11 H11 120.0 . . ?
C10 C11 C12 120.0 . . ?
C10 C11 H11 120.0 . . ?
C11 C10 H10 120.0 . . ?
C9 C10 C11 120.0 . . ?
C9 C10 H10 120.0 . . ?
C10 C9 H9 120.0 . . ?
C10 C9 C8 120.0 . . ?
C8 C9 H9 120.0 . . ?
C7 C8 H8 120.0 . . ?
C9 C8 C7 120.0 . . ?
C9 C8 H8 120.0 . . ?

loop_
_geom_bond_atom_site_label_1
_geom_bond_atom_site_label_2
_geom_bond_distance
_geom_bond_site_symmetry_2
_geom_bond_publ_flag
C37 C38 1.3900 . ?
C37 C42 1.3900 . ?
C37 C6 1.524(11) . ?
C38 H38 0.9300 . ?
C38 C39 1.3900 . ?
C39 H39 0.9300 . ?
C39 C40 1.3900 . ?
C40 H40 0.9300 . ?
C40 C41 1.3900 . ?
C41 H41 0.9300 . ?
C41 C42 1.3900 . ?
C42 H42 0.9300 . ?
C25 C30 1.3900 . ?
C25 C26 1.3900 . ?
C25 C4 1.493(13) . ?
C30 H30 0.9300 . ?
C30 C29 1.3900 . ?
C29 H29 0.9300 . ?
C29 C28 1.3900 . ?
C28 H28 0.9300 . ?
C28 C27 1.3900 . ?
C27 H27 0.9300 . ?
C27 C26 1.3900 . ?
C26 H26 0.9300 . ?
C6 C5 1.3900 . ?
C6 C1 1.3900 . ?
C5 C4 1.3900 . ?
C5 C31 1.481(15) . ?
C4 C3 1.3900 . ?
C3 C2 1.3900 . ?
C3 C19 1.525(11) . ?
C2 C1 1.3900 . ?
C2 C13 1.491(15) . ?
C1 C7 1.494(13) . ?
C19 C20 1.3900 . ?
C19 C24 1.3900 . ?
C20 H20 0.9300 . ?
C20 C21 1.3900 . ?
C21 H21 0.9300 . ?
C21 C22 1.3900 . ?
C22 H22 0.9300 . ?
C22 C23 1.3900 . ?
C23 H23 0.9300 . ?
C23 C24 1.3900 . ?
C24 H24 0.9300 . ?
C13 C18 1.3900 . ?
C13 C14 1.3900 . ?
C18 H18 0.9300 . ?
C18 C17 1.3900 . ?
C17 H17 0.9300 . ?
C17 C16 1.3900 . ?
C16 H16 0.9300 . ?
C16 C15 1.3900 . ?
C15 H15 0.9300 . ?
C15 C14 1.3900 . ?
C14 H14 0.9300 . ?
C31 C36 1.3900 . ?
C31 C32 1.3900 . ?
C36 H36 0.9300 . ?
C36 C35 1.3900 . ?
C35 H35 0.9300 . ?
C35 C34 1.3900 . ?
C34 H34 0.9300 . ?
C34 C33 1.3900 . ?
C33 H33 0.9300 . ?
C33 C32 1.3900 . ?
C32 H32 0.9300 . ?
C7 C12 1.3900 . ?
C7 C8 1.3900 . ?
C12 H12 0.9300 . ?
C12 C11 1.3900 . ?
C11 H11 0.9300 . ?
C11 C10 1.3900 . ?
C10 H10 0.9300 . ?
C10 C9 1.3900 . ?
C9 H9 0.9300 . ?
C9 C8 1.3900 . ?
C8 H8 0.9300 . ?

loop_
_geom_torsion_atom_site_label_1
_geom_torsion_atom_site_label_2
_geom_torsion_atom_site_label_3
_geom_torsion_atom_site_label_4
_geom_torsion
_geom_torsion_site_symmetry_1
_geom_torsion_site_symmetry_2
_geom_torsion_site_symmetry_3
_geom_torsion_site_symmetry_4
_geom_torsion_publ_flag
C37 C38 C39 C40 0.0 . . . . ?
C37 C6 C5 C4 175.5(9) . . . . ?
C37 C6 C5 C31 -3.9(12) . . . . ?
C37 C6 C1 C2 -175.4(9) . . . . ?
C37 C6 C1 C7 7.1(12) . . . . ?
C38 C37 C42 C41 0.0 . . . . ?
C38 C37 C6 C5 -86.9(15) . . . . ?
C38 C37 C6 C1 88.6(15) . . . . ?
C38 C39 C40 C41 0.0 . . . . ?
C39 C40 C41 C42 0.0 . . . . ?
C40 C41 C42 C37 0.0 . . . . ?
C42 C37 C38 C39 0.0 . . . . ?
C42 C37 C6 C5 96.7(17) . . . . ?
C42 C37 C6 C1 -87.9(17) . . . . ?
C25 C30 C29 C28 0.0 . . . . ?
C25 C4 C3 C2 -176.9(11) . . . . ?
C25 C4 C3 C19 -1.7(12) . . . . ?
C30 C25 C26 C27 0.0 . . . . ?
C30 C25 C4 C5 -67.2(15) . . . . ?
C30 C25 C4 C3 109.7(12) . . . . ?
C30 C29 C28 C27 0.0 . . . . ?
C29 C28 C27 C26 0.0 . . . . ?
C28 C27 C26 C25 0.0 . . . . ?
C26 C25 C30 C29 0.0 . . . . ?
C26 C25 C4 C5 112.4(12) . . . . ?
C26 C25 C4 C3 -70.7(15) . . . . ?
C6 C37 C38 C39 -176.5(19) . . . . ?
C6 C37 C42 C41 176.4(19) . . . . ?
C6 C5 C4 C25 176.9(11) . . . . ?
C6 C5 C4 C3 0.0 . . . . ?
C6 C5 C31 C36 -77.3(11) . . . . ?
C6 C5 C31 C32 103.5(11) . . . . ?
C6 C1 C7 C12 -102.9(13) . . . . ?
C6 C1 C7 C8 74.9(13) . . . . ?
C5 C6 C1 C2 0.0 . . . . ?
C5 C6 C1 C7 -177.5(11) . . . . ?
C5 C4 C3 C2 0.0 . . . . ?
C5 C4 C3 C19 175.2(10) . . . . ?
C5 C31 C36 C35 -179.2(14) . . . . ?
C5 C31 C32 C33 179.2(15) . . . . ?
C4 C25 C30 C29 179.6(16) . . . . ?
C4 C25 C26 C27 -179.6(16) . . . . ?
C4 C5 C31 C36 103.3(9) . . . . ?
C4 C5 C31 C32 -75.9(13) . . . . ?
C4 C3 C2 C1 0.0 . . . . ?
C4 C3 C2 C13 -179.0(11) . . . . ?
C4 C3 C19 C20 -79.9(18) . . . . ?
C4 C3 C19 C24 96.8(18) . . . . ?
C3 C2 C1 C6 0.0 . . . . ?
C3 C2 C1 C7 177.5(11) . . . . ?
C3 C2 C13 C18 88.0(11) . . . . ?
C3 C2 C13 C14 -90.5(12) . . . . ?
C3 C19 C20 C21 177(2) . . . . ?
C3 C19 C24 C23 -177(2) . . . . ?
C2 C3 C19 C20 95.2(17) . . . . ?
C2 C3 C19 C24 -88.0(19) . . . . ?
C2 C1 C7 C12 79.6(14) . . . . ?
C2 C1 C7 C8 -102.7(11) . . . . ?
C2 C13 C18 C17 -178.5(14) . . . . ?
C2 C13 C14 C15 178.5(14) . . . . ?
C1 C6 C5 C4 0.0 . . . . ?
C1 C6 C5 C31 -179.4(11) . . . . ?
C1 C2 C13 C18 -91.0(11) . . . . ?
C1 C2 C13 C14 90.5(12) . . . . ?
C1 C7 C12 C11 177.7(15) . . . . ?
C1 C7 C8 C9 -177.8(15) . . . . ?
C19 C3 C2 C1 -175.2(9) . . . . ?
C19 C3 C2 C13 5.8(12) . . . . ?
C19 C20 C21 C22 0.0 . . . . ?
C20 C19 C24 C23 0.0 . . . . ?
C20 C21 C22 C23 0.0 . . . . ?
C21 C22 C23 C24 0.0 . . . . ?
C22 C23 C24 C19 0.0 . . . . ?
C24 C19 C20 C21 0.0 . . . . ?
C13 C2 C1 C6 179.0(12) . . . . ?
C13 C2 C1 C7 -3.5(13) . . . . ?
C13 C18 C17 C16 0.0 . . . . ?
C18 C13 C14 C15 0.0 . . . . ?
C18 C17 C16 C15 0.0 . . . . ?
C17 C16 C15 C14 0.0 . . . . ?
C16 C15 C14 C13 0.0 . . . . ?
C14 C13 C18 C17 0.0 . . . . ?
C31 C5 C4 C25 -3.7(12) . . . . ?
C31 C5 C4 C3 179.4(11) . . . . ?
C31 C36 C35 C34 0.0 . . . . ?
C36 C31 C32 C33 0.0 . . . . ?
C36 C35 C34 C33 0.0 . . . . ?
C35 C34 C33 C32 0.0 . . . . ?
C34 C33 C32 C31 0.0 . . . . ?
C32 C31 C36 C35 0.0 . . . . ?
C7 C12 C11 C10 0.0 . . . . ?
C12 C7 C8 C9 0.0 . . . . ?
C12 C11 C10 C9 0.0 . . . . ?
C11 C10 C9 C8 0.0 . . . . ?
C10 C9 C8 C7 0.0 . . . . ?
C8 C7 C12 C11 0.0 . . . . ?
